data_4074899
loop_
_publ_author_name
'Schuster, Oliver'
'Monkowius, Uwe'
'Schmidbaur, Hubert'
'Ray, R. Shyama'
'Kr\"uger, Sven'
'R\"osch, Notker'

_publ_section_title
;
 Unexpected Structural Preference for Aggregates with Metallophilic
 Ag-&#x00A0;-&#x00A0;-Au Contacts in (Trimethylphosphine)silver(I) and
 -gold(I) Phenylethynyl Complexes. An Experimental and Theoretical Study
;
_journal_issue 4
_journal_name_full Organometallics
_journal_page_first 1004
_journal_paper_doi 10.1021/om050985z
_journal_volume 25
_journal_year 2006
_chemical_formula_sum 'C54 H48 Ag3 Au3 P2'
_chemical_formula_weight 1673.37
_chemical_name_systematic
; 
 ? 
;
_space_group_IT_number 9
_symmetry_cell_setting monoclinic
_symmetry_space_group_name_Hall 'C -2yc'
_symmetry_space_group_name_H-M 'C 1 c 1'
_atom_sites_solution_hydrogens geom
_atom_sites_solution_primary direct
_atom_sites_solution_secondary difmap
_audit_creation_method SHELXL-97
_cell_angle_alpha 90.00
_cell_angle_beta 123.9803(6)
_cell_angle_gamma 90.00
_cell_formula_units_Z 4
_cell_length_a 33.0696(4)
_cell_length_b 9.9668(2)
_cell_length_c 18.6939(3)
_cell_measurement_reflns_used 59586
_cell_measurement_temperature 143(2)
_cell_volume 5109.28(15)
_computing_cell_refinement DENZO
_computing_data_collection XPRESS
_computing_data_reduction SCALEPACK
_computing_molecular_graphics SHELXTL-PLUS
_computing_publication_material 'SHELXL-97 (Sheldrick, 1997)'
_computing_structure_refinement 'SHELXL-97 (Sheldrick, 1997)'
_computing_structure_solution 'SHELXS-97 (Sheldrick, 1990)'
_diffrn_ambient_temperature 143(2)
_diffrn_measured_fraction_theta_full 0.952
_diffrn_measured_fraction_theta_max 0.952
_diffrn_measurement_device_type 'NONIUS DIP 2020'
_diffrn_measurement_method phi-rotation
_diffrn_radiation_monochromator graphite
_diffrn_radiation_source 'fine-focus sealed tube'
_diffrn_radiation_type MoK\a
_diffrn_radiation_wavelength 0.71073
_diffrn_reflns_av_R_equivalents 0.075
_diffrn_reflns_av_sigmaI/netI 0.0467
_diffrn_reflns_limit_h_max 38
_diffrn_reflns_limit_h_min -38
_diffrn_reflns_limit_k_max 12
_diffrn_reflns_limit_k_min -11
_diffrn_reflns_limit_l_max 22
_diffrn_reflns_limit_l_min -22
_diffrn_reflns_number 59586
_diffrn_reflns_theta_full 25.43
_diffrn_reflns_theta_max 25.43
_diffrn_reflns_theta_min 2.63
_exptl_absorpt_coefficient_mu 9.806
_exptl_absorpt_correction_T_max 0.859
_exptl_absorpt_correction_T_min 0.544
_exptl_absorpt_correction_type refdelf
_exptl_absorpt_process_details
;
Platon Delabs
(See: Walker, N. & Stuart, D. (1983) Acta Cryst. A39, 158-166)
;
_exptl_crystal_colour yellow
_exptl_crystal_density_diffrn 2.175
_exptl_crystal_density_method 'not measured'
_exptl_crystal_description plate
_exptl_crystal_F_000 3120
_exptl_crystal_size_max 0.10
_exptl_crystal_size_mid 0.10
_exptl_crystal_size_min 0.05
_refine_diff_density_max 2.205
_refine_diff_density_min -1.433
_refine_diff_density_rms 0.152
_refine_ls_abs_structure_details 'Flack H D (1983), Acta Cryst. A39, 876-881'
_refine_ls_abs_structure_Flack 0.080(5)
_refine_ls_extinction_method none
_refine_ls_goodness_of_fit_ref 1.069
_refine_ls_hydrogen_treatment riding
_refine_ls_matrix_type full
_refine_ls_number_parameters 565
_refine_ls_number_reflns 8852
_refine_ls_number_restraints 2
_refine_ls_restrained_S_all 1.069
_refine_ls_R_factor_all 0.0396
_refine_ls_R_factor_gt 0.0371
_refine_ls_shift/su_max 0.001
_refine_ls_shift/su_mean 0.000
_refine_ls_structure_factor_coef Fsqd
_refine_ls_weighting_details 'calc w=1/[\s^2^(Fo^2^)+(0.0470P)^2^+31.3640P] where P=(Fo^2^+2Fc^2^)/3'
_refine_ls_weighting_scheme calc
_refine_ls_wR_factor_gt 0.0941
_refine_ls_wR_factor_ref 0.0959
_reflns_number_gt 8423
_reflns_number_total 8852
_reflns_threshold_expression >2sigma(I)
_cod_data_source_file om050985zsi20051116_045242.cif
_cod_data_source_block 40c2cos
_cod_original_cell_volume 5109.27(15)
_cod_original_sg_symbol_H-M Cc
_cod_database_code 4074899

loop_
_symmetry_equiv_pos_as_xyz
'x, y, z'
'x, -y, z+1/2'
'x+1/2, y+1/2, z'
'x+1/2, -y+1/2, z+1/2'

loop_
_atom_site_label
_atom_site_type_symbol
_atom_site_fract_x
_atom_site_fract_y
_atom_site_fract_z
_atom_site_U_iso_or_equiv
_atom_site_adp_type
_atom_site_occupancy
_atom_site_symmetry_multiplicity
_atom_site_calc_flag
_atom_site_refinement_flags
Ag1 Ag -0.48963(3) -0.07990(6) -0.69576(5) 0.03439(17) Uani 1 1 d .
P1 P -0.53951(11) -0.0814(2) -0.85001(17) 0.0412(6) Uani 1 1 d .
Au2 Au -0.483769(16) -0.78016(4) -0.69678(3) 0.04792(12) Uani 1 1 d .
P2 P -0.44297(11) -0.0843(2) -0.54152(17) 0.0399(6) Uani 1 1 d .
Au1 Au -0.479776(15) -0.37963(4) -0.68737(2) 0.04359(11) Uani 1 1 d .
Au3 Au -0.54931(2) -0.54533(5) -0.90949(3) 0.05227(12) Uani 1 1 d .
Ag2 Ag -0.56087(3) -0.57225(7) -0.76191(6) 0.04433(19) Uani 1 1 d .
Ag3 Ag -0.44600(3) -0.59138(8) -0.75993(6) 0.0464(2) Uani 1 1 d .
C111 C -0.5426(4) -0.3540(11) -0.6983(7) 0.047(3) Uani 1 1 d .
C13 C -0.5948(5) -0.1737(15) -0.8923(9) 0.069(4) Uani 1 1 d .
H13A H -0.6156 -0.1268 -0.8784 0.103 Uiso 1 1 calc R
H13B H -0.5871 -0.2635 -0.8665 0.103 Uiso 1 1 calc R
H13C H -0.6119 -0.1815 -0.9550 0.103 Uiso 1 1 calc R
C11 C -0.5111(5) -0.1627(18) -0.9007(9) 0.075(4) Uani 1 1 d .
H11A H -0.5171 -0.1080 -0.9493 0.113 Uiso 1 1 calc R
H11B H -0.5254 -0.2520 -0.9217 0.113 Uiso 1 1 calc R
H11C H -0.4759 -0.1713 -0.8581 0.113 Uiso 1 1 calc R
C12 C -0.5595(7) 0.0781(11) -0.9042(9) 0.071(5) Uani 1 1 d .
H12A H -0.5811 0.0636 -0.9666 0.106 Uiso 1 1 calc R
H12B H -0.5311 0.1307 -0.8912 0.106 Uiso 1 1 calc R
H12C H -0.5771 0.1269 -0.8842 0.106 Uiso 1 1 calc R
C112 C -0.5795(4) -0.3349(10) -0.6998(7) 0.042(2) Uani 1 1 d .
C113 C -0.6235(4) -0.3021(10) -0.7013(7) 0.042(2) Uani 1 1 d .
C118 C -0.6675(5) -0.2897(15) -0.7771(8) 0.065(4) Uani 1 1 d .
H118 H -0.6698 -0.2971 -0.8300 0.079 Uiso 1 1 calc R
C117 C -0.7088(5) -0.2664(17) -0.7777(10) 0.076(4) Uani 1 1 d .
H117 H -0.7394 -0.2611 -0.8317 0.091 Uiso 1 1 calc R
C116 C -0.7075(5) -0.2513(14) -0.7068(12) 0.071(4) Uani 1 1 d .
H116 H -0.7362 -0.2319 -0.7089 0.085 Uiso 1 1 calc R
C115 C -0.6603(5) -0.2652(14) -0.6245(10) 0.063(3) Uani 1 1 d .
H115 H -0.6577 -0.2547 -0.5716 0.075 Uiso 1 1 calc R
C114 C -0.6211(5) -0.2928(12) -0.6251(9) 0.054(3) Uani 1 1 d .
H114 H -0.5907 -0.3065 -0.5719 0.065 Uiso 1 1 calc R
C121 C -0.4134(5) -0.4061(11) -0.6636(8) 0.053(3) Uani 1 1 d .
C23 C -0.4256(5) 0.0765(11) -0.4898(9) 0.057(3) Uani 1 1 d .
H23A H -0.4094 0.0649 -0.4274 0.085 Uiso 1 1 calc R
H23B H -0.4547 0.1325 -0.5125 0.085 Uiso 1 1 calc R
H23C H -0.4031 0.1201 -0.5011 0.085 Uiso 1 1 calc R
C21 C -0.3871(5) -0.1753(13) -0.4894(9) 0.066(4) Uani 1 1 d .
H21A H -0.3651 -0.1335 -0.5025 0.098 Uiso 1 1 calc R
H21B H -0.3936 -0.2682 -0.5101 0.098 Uiso 1 1 calc R
H21C H -0.3718 -0.1743 -0.4269 0.098 Uiso 1 1 calc R
C22 C -0.4750(6) -0.1599(15) -0.5013(9) 0.074(4) Uani 1 1 d .
H22A H -0.4931 -0.2379 -0.5368 0.110 Uiso 1 1 calc R
H22B H -0.4979 -0.0948 -0.5033 0.110 Uiso 1 1 calc R
H22C H -0.4518 -0.1886 -0.4416 0.110 Uiso 1 1 calc R
C122 C -0.3700(4) -0.4351(10) -0.6344(7) 0.043(2) Uani 1 1 d .
C123 C -0.3200(4) -0.4632(12) -0.5941(7) 0.045(2) Uani 1 1 d .
C128 C -0.3049(5) -0.5918(12) -0.5940(8) 0.050(3) Uani 1 1 d .
H128 H -0.3284 -0.6610 -0.6235 0.060 Uiso 1 1 calc R
C127 C -0.2551(5) -0.6214(15) -0.5506(9) 0.066(4) Uani 1 1 d .
H127 H -0.2447 -0.7108 -0.5494 0.079 Uiso 1 1 calc R
C126 C -0.2220(5) -0.5228(19) -0.5108(10) 0.077(4) Uani 1 1 d .
H126 H -0.1884 -0.5429 -0.4831 0.092 Uiso 1 1 calc R
C125 C -0.2358(5) -0.3945(17) -0.5092(10) 0.075(4) Uani 1 1 d .
H125 H -0.2117 -0.3267 -0.4801 0.089 Uiso 1 1 calc R
C124 C -0.2860(5) -0.3613(14) -0.5508(10) 0.065(4) Uani 1 1 d .
H124 H -0.2960 -0.2726 -0.5491 0.078 Uiso 1 1 calc R
C221 C -0.4312(4) -0.8162(11) -0.7171(7) 0.044(2) Uani 1 1 d .
C222 C -0.4030(4) -0.8751(10) -0.7275(7) 0.039(2) Uani 1 1 d .
C223 C -0.3712(4) -0.9623(10) -0.7381(6) 0.038(2) Uani 1 1 d .
C224 C -0.3780(4) -1.0996(10) -0.7390(7) 0.046(2) Uani 1 1 d .
H224 H -0.4025 -1.1346 -0.7326 0.055 Uiso 1 1 calc R
C225 C -0.3492(5) -1.1838(13) -0.7493(8) 0.054(3) Uani 1 1 d .
H225 H -0.3534 -1.2781 -0.7495 0.065 Uiso 1 1 calc R
C226 C -0.3139(5) -1.1331(13) -0.7595(7) 0.055(3) Uani 1 1 d .
H226 H -0.2948 -1.1932 -0.7683 0.066 Uiso 1 1 calc R
C227 C -0.3061(5) -1.0005(16) -0.7572(8) 0.064(3) Uani 1 1 d .
H227 H -0.2805 -0.9671 -0.7611 0.077 Uiso 1 1 calc R
C228 C -0.3365(5) -0.9117(11) -0.7489(8) 0.050(3) Uani 1 1 d .
H228 H -0.3329 -0.8175 -0.7509 0.060 Uiso 1 1 calc R
C311 C -0.6110(6) -0.5594(13) -0.9135(8) 0.059(4) Uani 1 1 d .
C312 C -0.6486(5) -0.5679(11) -0.9179(7) 0.046(3) Uani 1 1 d .
C313 C -0.6952(4) -0.5728(11) -0.9277(7) 0.045(3) Uani 1 1 d .
C314 C -0.7369(4) -0.5187(13) -0.9957(8) 0.054(3) Uani 1 1 d .
H314 H -0.7364 -0.4724 -1.0396 0.064 Uiso 1 1 calc R
C315 C -0.7794(5) -0.5308(17) -1.0009(10) 0.073(4) Uani 1 1 d .
H315 H -0.8083 -0.4940 -1.0494 0.088 Uiso 1 1 calc R
C316 C -0.7820(6) -0.5938(17) -0.9392(12) 0.081(5) Uani 1 1 d .
H316 H -0.8120 -0.5989 -0.9438 0.098 Uiso 1 1 calc R
C317 C -0.7407(5) -0.650(2) -0.8705(10) 0.079(4) Uani 1 1 d .
H317 H -0.7418 -0.6928 -0.8263 0.094 Uiso 1 1 calc R
C318 C -0.6977(5) -0.6436(17) -0.8650(8) 0.070(4) Uani 1 1 d .
H318 H -0.6696 -0.6872 -0.8189 0.084 Uiso 1 1 calc R
C211 C -0.5376(4) -0.7656(11) -0.6780(8) 0.051(3) Uani 1 1 d .
C212 C -0.5699(4) -0.7706(10) -0.6648(7) 0.040(2) Uani 1 1 d .
C213 C -0.6083(4) -0.7709(10) -0.6517(7) 0.042(2) Uani 1 1 d .
C218 C -0.6184(5) -0.6569(12) -0.6211(9) 0.051(3) Uani 1 1 d .
H218 H -0.5987 -0.5790 -0.6071 0.061 Uiso 1 1 calc R
C217 C -0.6567(5) -0.6558(16) -0.6110(9) 0.063(3) Uani 1 1 d .
H217 H -0.6638 -0.5770 -0.5913 0.076 Uiso 1 1 calc R
C216 C -0.6847(5) -0.7705(18) -0.6296(9) 0.075(5) Uani 1 1 d .
H216 H -0.7116 -0.7699 -0.6242 0.090 Uiso 1 1 calc R
C215 C -0.6736(5) -0.8826(16) -0.6553(10) 0.069(4) Uani 1 1 d .
H215 H -0.6924 -0.9613 -0.6660 0.083 Uiso 1 1 calc R
C214 C -0.6362(5) -0.8870(13) -0.6665(10) 0.068(4) Uani 1 1 d .
H214 H -0.6291 -0.9680 -0.6843 0.082 Uiso 1 1 calc R
C321 C -0.4878(5) -0.5266(10) -0.9042(7) 0.045(3) Uani 1 1 d .
C322 C -0.4499(4) -0.5108(11) -0.9007(7) 0.042(2) Uani 1 1 d .
C323 C -0.4069(4) -0.4906(10) -0.9011(7) 0.044(2) Uani 1 1 d .
C324 C -0.3613(5) -0.5289(13) -0.8288(9) 0.056(3) Uani 1 1 d .
H324 H -0.3583 -0.5671 -0.7795 0.067 Uiso 1 1 calc R
C325 C -0.3212(5) -0.5094(15) -0.8317(11) 0.071(4) Uani 1 1 d .
H325 H -0.2901 -0.5376 -0.7843 0.085 Uiso 1 1 calc R
C326 C -0.3250(7) -0.4496(16) -0.9021(15) 0.083(6) Uani 1 1 d .
H326 H -0.2965 -0.4349 -0.9018 0.100 Uiso 1 1 calc R
C327 C -0.3688(8) -0.4120(14) -0.9711(14) 0.076(5) Uani 1 1 d .
H327 H -0.3715 -0.3716 -1.0195 0.092 Uiso 1 1 calc R
C328 C -0.4098(6) -0.4328(11) -0.9704(9) 0.051(3) Uani 1 1 d .
H328 H -0.4407 -0.4065 -1.0190 0.061 Uiso 1 1 calc R

loop_
_atom_site_aniso_label
_atom_site_aniso_U_11
_atom_site_aniso_U_22
_atom_site_aniso_U_33
_atom_site_aniso_U_23
_atom_site_aniso_U_13
_atom_site_aniso_U_12
Ag1 0.0398(4) 0.0284(3) 0.0235(3) -0.0004(3) 0.0106(3) -0.0004(3)
P1 0.0432(15) 0.0354(13) 0.0273(12) -0.0003(9) 0.0087(11) -0.0025(10)
Au2 0.0500(2) 0.0425(2) 0.0527(3) 0.0014(2) 0.0295(2) 0.0033(2)
P2 0.0443(16) 0.0352(13) 0.0303(13) -0.0016(10) 0.0148(11) -0.0062(10)
Au1 0.0406(2) 0.0388(2) 0.0492(2) -0.0038(2) 0.02378(18) -0.00152(18)
Au3 0.0496(3) 0.0535(2) 0.0530(3) -0.0024(2) 0.0283(2) -0.0016(2)
Ag2 0.0407(4) 0.0384(4) 0.0506(5) 0.0019(3) 0.0235(4) 0.0009(3)
Ag3 0.0494(5) 0.0405(4) 0.0521(5) -0.0014(3) 0.0300(4) -0.0036(3)
C111 0.058(7) 0.026(5) 0.043(6) 0.001(4) 0.020(5) -0.005(4)
C13 0.044(7) 0.069(9) 0.050(7) 0.007(6) -0.001(6) -0.003(6)
C11 0.064(9) 0.089(10) 0.062(9) -0.008(7) 0.029(7) 0.015(8)
C12 0.091(12) 0.042(7) 0.041(7) 0.009(5) 0.013(7) 0.004(6)
C112 0.039(6) 0.040(5) 0.050(6) -0.008(4) 0.027(5) 0.004(4)
C113 0.043(6) 0.035(5) 0.052(6) 0.001(4) 0.029(5) -0.002(4)
C118 0.052(8) 0.095(10) 0.038(6) -0.012(6) 0.019(6) 0.001(7)
C117 0.031(7) 0.110(12) 0.069(10) -0.009(8) 0.017(6) 0.004(6)
C116 0.054(8) 0.064(8) 0.113(13) -0.001(8) 0.058(9) 0.014(6)
C115 0.066(9) 0.061(8) 0.085(10) 0.004(7) 0.057(8) 0.011(6)
C114 0.064(8) 0.049(7) 0.055(7) 0.004(5) 0.036(6) 0.004(5)
C121 0.076(9) 0.033(5) 0.043(6) -0.008(5) 0.029(6) -0.017(5)
C23 0.063(8) 0.041(6) 0.050(7) -0.010(5) 0.023(6) -0.008(5)
C21 0.059(8) 0.051(7) 0.059(8) -0.006(6) 0.016(6) 0.004(6)
C22 0.102(11) 0.073(9) 0.059(8) -0.002(7) 0.053(8) -0.020(8)
C122 0.037(6) 0.044(6) 0.046(6) -0.002(4) 0.021(5) 0.002(4)
C123 0.036(6) 0.060(6) 0.033(5) 0.001(5) 0.016(4) -0.008(5)
C128 0.047(7) 0.054(7) 0.050(7) -0.007(5) 0.027(6) -0.006(5)
C127 0.046(7) 0.065(8) 0.072(9) 0.020(7) 0.025(7) 0.018(6)
C126 0.032(7) 0.113(13) 0.071(9) 0.013(9) 0.019(6) 0.006(7)
C125 0.041(8) 0.090(11) 0.063(9) -0.012(8) 0.011(6) -0.019(7)
C124 0.043(7) 0.052(7) 0.075(9) -0.017(6) 0.017(6) -0.009(5)
C221 0.047(6) 0.040(6) 0.034(6) 0.004(4) 0.016(5) 0.007(5)
C222 0.047(6) 0.038(5) 0.041(5) 0.004(4) 0.030(5) 0.011(4)
C223 0.035(5) 0.034(5) 0.034(5) -0.002(4) 0.013(4) 0.004(4)
C224 0.049(7) 0.043(5) 0.041(6) 0.002(4) 0.023(5) 0.003(4)
C225 0.060(7) 0.051(6) 0.047(7) 0.002(5) 0.027(6) 0.014(5)
C226 0.065(8) 0.063(8) 0.037(6) 0.002(5) 0.027(6) 0.019(6)
C227 0.061(8) 0.087(10) 0.049(7) -0.017(7) 0.033(6) -0.007(7)
C228 0.056(8) 0.047(6) 0.051(7) 0.003(5) 0.032(6) 0.001(5)
C311 0.065(10) 0.054(7) 0.033(6) -0.007(5) 0.012(6) -0.010(6)
C312 0.040(7) 0.057(7) 0.039(6) 0.000(5) 0.021(5) -0.005(5)
C313 0.036(6) 0.055(7) 0.038(6) -0.007(4) 0.016(5) -0.007(4)
C314 0.046(7) 0.066(8) 0.040(6) 0.008(5) 0.019(5) 0.003(5)
C315 0.048(8) 0.090(10) 0.053(8) -0.007(7) 0.012(6) 0.013(7)
C316 0.046(9) 0.112(13) 0.086(11) 0.001(9) 0.037(8) 0.011(7)
C317 0.064(10) 0.121(14) 0.065(9) 0.025(9) 0.045(8) 0.007(9)
C318 0.056(8) 0.107(11) 0.039(7) 0.027(7) 0.020(6) 0.015(7)
C211 0.051(7) 0.038(6) 0.055(7) 0.010(5) 0.024(6) 0.005(5)
C212 0.046(6) 0.041(5) 0.045(6) 0.004(4) 0.032(5) 0.002(4)
C213 0.043(6) 0.038(5) 0.039(6) 0.006(4) 0.019(4) 0.002(4)
C218 0.052(7) 0.039(6) 0.064(8) 0.014(5) 0.034(6) 0.007(5)
C217 0.068(9) 0.079(9) 0.058(8) 0.007(7) 0.044(7) 0.016(7)
C216 0.054(8) 0.122(13) 0.063(9) 0.041(8) 0.042(7) 0.030(8)
C215 0.045(8) 0.075(9) 0.081(10) 0.012(8) 0.032(7) -0.011(6)
C214 0.057(8) 0.046(7) 0.081(10) -0.010(7) 0.026(7) -0.009(6)
C321 0.063(8) 0.027(5) 0.038(6) -0.001(4) 0.024(5) -0.003(4)
C322 0.048(6) 0.041(5) 0.043(6) 0.003(4) 0.029(5) 0.002(4)
C323 0.058(7) 0.034(5) 0.050(6) -0.004(4) 0.035(5) 0.007(4)
C324 0.054(8) 0.055(7) 0.062(8) -0.003(6) 0.035(6) 0.000(5)
C325 0.045(8) 0.066(8) 0.088(11) -0.013(8) 0.029(7) 0.000(6)
C326 0.088(13) 0.065(9) 0.141(17) -0.037(10) 0.091(13) -0.028(8)
C327 0.111(15) 0.062(9) 0.092(12) -0.008(8) 0.079(12) 0.001(8)
C328 0.065(9) 0.044(7) 0.051(7) -0.003(5) 0.037(7) -0.003(5)

loop_
_atom_type_symbol
_atom_type_description
_atom_type_scat_dispersion_real
_atom_type_scat_dispersion_imag
_atom_type_scat_source
C C 0.0033 0.0016 'International Tables Vol C Tables 4.2.6.8 and 6.1.1.4'
P P 0.1023 0.0942 'International Tables Vol C Tables 4.2.6.8 and 6.1.1.4'
Ag Ag -0.8971 1.1015 'International Tables Vol C Tables 4.2.6.8 and 6.1.1.4'
Au Au -2.0133 8.8022 'International Tables Vol C Tables 4.2.6.8 and 6.1.1.4'
H H 0.0000 0.0000 'International Tables Vol C Tables 4.2.6.8 and 6.1.1.4'

loop_
_geom_angle_atom_site_label_1
_geom_angle_atom_site_label_2
_geom_angle_atom_site_label_3
_geom_angle
_geom_angle_site_symmetry_1
_geom_angle_site_symmetry_3
P1 Ag1 P2 177.09(11) . .
P1 Ag1 Au2 90.12(6) . 1_565
P2 Ag1 Au2 91.46(6) . 1_565
P1 Ag1 Au1 92.20(6) . .
P2 Ag1 Au1 86.61(6) . .
Au2 Ag1 Au1 171.26(3) 1_565 .
C13 P1 C12 104.1(7) . .
C13 P1 C11 103.5(8) . .
C12 P1 C11 103.3(8) . .
C13 P1 Ag1 112.4(5) . .
C12 P1 Ag1 117.5(5) . .
C11 P1 Ag1 114.5(5) . .
C211 Au2 C221 173.8(5) . .
C211 Au2 Ag3 131.5(3) . .
C221 Au2 Ag3 54.2(3) . .
C211 Au2 Ag2 51.5(3) . .
C221 Au2 Ag2 133.1(3) . .
Ag3 Au2 Ag2 81.04(3) . .
C211 Au2 Ag1 90.2(3) . 1_545
C221 Au2 Ag1 83.6(3) . 1_545
Ag3 Au2 Ag1 134.86(3) . 1_545
Ag2 Au2 Ag1 130.95(3) . 1_545
C22 P2 C21 103.6(8) . .
C22 P2 C23 103.8(7) . .
C21 P2 C23 103.8(6) . .
C22 P2 Ag1 112.5(5) . .
C21 P2 Ag1 116.2(5) . .
C23 P2 Ag1 115.5(5) . .
C111 Au1 C121 174.3(5) . .
C111 Au1 Ag2 53.9(3) . .
C121 Au1 Ag2 128.1(3) . .
C111 Au1 Ag1 77.9(3) . .
C121 Au1 Ag1 102.5(3) . .
Ag2 Au1 Ag1 125.59(3) . .
C111 Au1 Ag3 131.9(3) . .
C121 Au1 Ag3 51.3(3) . .
Ag2 Au1 Ag3 78.49(3) . .
Ag1 Au1 Ag3 136.43(3) . .
C321 Au3 C311 178.5(5) . .
C321 Au3 Ag2 127.9(3) . .
C311 Au3 Ag2 51.5(4) . .
C321 Au3 Ag3 50.8(3) . .
C311 Au3 Ag3 128.9(4) . .
Ag2 Au3 Ag3 78.09(3) . .
C211 Ag2 C311 126.9(4) . .
C211 Ag2 C111 121.5(4) . .
C311 Ag2 C111 111.2(4) . .
C211 Ag2 Au1 110.5(3) . .
C311 Ag2 Au1 112.2(4) . .
C111 Ag2 Au1 42.3(3) . .
C211 Ag2 Au2 42.3(3) . .
C311 Ag2 Au2 113.4(4) . .
C111 Ag2 Au2 120.8(3) . .
Au1 Ag2 Au2 85.10(3) . .
C211 Ag2 Au3 121.9(3) . .
C311 Ag2 Au3 41.8(4) . .
C111 Ag2 Au3 104.5(3) . .
Au1 Ag2 Au3 79.99(2) . .
Au2 Ag2 Au3 85.29(3) . .
C321 Ag3 C221 122.5(4) . .
C321 Ag3 C121 112.7(4) . .
C221 Ag3 C121 124.5(4) . .
C321 Ag3 C322 27.2(4) . .
C221 Ag3 C322 120.6(4) . .
C121 Ag3 C322 105.2(4) . .
C321 Ag3 Au2 123.2(3) . .
C221 Ag3 Au2 44.1(3) . .
C121 Ag3 Au2 108.5(3) . .
C322 Ag3 Au2 144.1(2) . .
C321 Ag3 Au3 41.4(3) . .
C221 Ag3 Au3 112.1(3) . .
C121 Ag3 Au3 112.7(4) . .
C322 Ag3 Au3 68.6(2) . .
Au2 Ag3 Au3 87.29(3) . .
C321 Ag3 Au1 101.3(3) . .
C221 Ag3 Au1 124.8(3) . .
C121 Ag3 Au1 41.1(4) . .
C322 Ag3 Au1 113.7(2) . .
Au2 Ag3 Au1 85.31(3) . .
Au3 Ag3 Au1 78.39(3) . .
C112 C111 Au1 175.9(10) . .
C112 C111 Ag2 99.2(8) . .
Au1 C111 Ag2 83.8(4) . .
P1 C13 H13A 109.5 . .
P1 C13 H13B 109.5 . .
H13A C13 H13B 109.5 . .
P1 C13 H13C 109.5 . .
H13A C13 H13C 109.5 . .
H13B C13 H13C 109.5 . .
P1 C11 H11A 109.5 . .
P1 C11 H11B 109.5 . .
H11A C11 H11B 109.5 . .
P1 C11 H11C 109.5 . .
H11A C11 H11C 109.5 . .
H11B C11 H11C 109.5 . .
P1 C12 H12A 109.5 . .
P1 C12 H12B 109.5 . .
H12A C12 H12B 109.5 . .
P1 C12 H12C 109.5 . .
H12A C12 H12C 109.5 . .
H12B C12 H12C 109.5 . .
C111 C112 C113 176.2(11) . .
C118 C113 C114 118.8(11) . .
C118 C113 C112 120.7(11) . .
C114 C113 C112 120.4(11) . .
C113 C118 C117 120.2(13) . .
C113 C118 H118 119.9 . .
C117 C118 H118 119.9 . .
C116 C117 C118 122.6(13) . .
C116 C117 H117 118.7 . .
C118 C117 H117 118.7 . .
C117 C116 C115 117.8(12) . .
C117 C116 H116 121.1 . .
C115 C116 H116 121.1 . .
C114 C115 C116 118.8(13) . .
C114 C115 H115 120.6 . .
C116 C115 H115 120.6 . .
C115 C114 C113 121.8(14) . .
C115 C114 H114 119.1 . .
C113 C114 H114 119.1 . .
C122 C121 Au1 167.6(11) . .
C122 C121 Ag3 94.4(8) . .
Au1 C121 Ag3 87.5(5) . .
P2 C23 H23A 109.5 . .
P2 C23 H23B 109.5 . .
H23A C23 H23B 109.5 . .
P2 C23 H23C 109.5 . .
H23A C23 H23C 109.5 . .
H23B C23 H23C 109.5 . .
P2 C21 H21A 109.5 . .
P2 C21 H21B 109.5 . .
H21A C21 H21B 109.5 . .
P2 C21 H21C 109.5 . .
H21A C21 H21C 109.5 . .
H21B C21 H21C 109.5 . .
P2 C22 H22A 109.5 . .
P2 C22 H22B 109.5 . .
H22A C22 H22B 109.5 . .
P2 C22 H22C 109.5 . .
H22A C22 H22C 109.5 . .
H22B C22 H22C 109.5 . .
C121 C122 C123 174.8(12) . .
C128 C123 C124 120.4(12) . .
C128 C123 C122 120.1(10) . .
C124 C123 C122 119.4(11) . .
C123 C128 C127 120.3(12) . .
C123 C128 H128 119.8 . .
C127 C128 H128 119.8 . .
C126 C127 C128 119.7(13) . .
C126 C127 H127 120.1 . .
C128 C127 H127 120.1 . .
C127 C126 C125 121.3(13) . .
C127 C126 H126 119.3 . .
C125 C126 H126 119.3 . .
C126 C125 C124 120.5(13) . .
C126 C125 H125 119.7 . .
C124 C125 H125 119.7 . .
C123 C124 C125 117.7(13) . .
C123 C124 H124 121.2 . .
C125 C124 H124 121.2 . .
C222 C221 Au2 161.3(10) . .
C222 C221 Ag3 116.3(9) . .
Au2 C221 Ag3 81.7(4) . .
C221 C222 C223 172.5(11) . .
C228 C223 C224 120.4(10) . .
C228 C223 C222 121.8(9) . .
C224 C223 C222 117.8(10) . .
C225 C224 C223 119.3(11) . .
C225 C224 H224 120.4 . .
C223 C224 H224 120.4 . .
C224 C225 C226 120.4(12) . .
C224 C225 H225 119.8 . .
C226 C225 H225 119.8 . .
C227 C226 C225 121.3(12) . .
C227 C226 H226 119.3 . .
C225 C226 H226 119.3 . .
C226 C227 C228 119.0(13) . .
C226 C227 H227 120.5 . .
C228 C227 H227 120.5 . .
C223 C228 C227 119.5(12) . .
C223 C228 H228 120.2 . .
C227 C228 H228 120.2 . .
C312 C311 Au3 178.5(11) . .
C312 C311 Ag2 94.9(10) . .
Au3 C311 Ag2 86.6(5) . .
C311 C312 C313 176.5(13) . .
C314 C313 C318 118.3(12) . .
C314 C313 C312 123.9(11) . .
C318 C313 C312 117.7(11) . .
C315 C314 C313 120.0(13) . .
C315 C314 H314 120.0 . .
C313 C314 H314 120.0 . .
C316 C315 C314 122.4(14) . .
C316 C315 H315 118.8 . .
C314 C315 H315 118.8 . .
C315 C316 C317 118.9(15) . .
C315 C316 H316 120.6 . .
C317 C316 H316 120.6 . .
C316 C317 C318 120.2(14) . .
C316 C317 H317 119.9 . .
C318 C317 H317 119.9 . .
C317 C318 C313 120.1(12) . .
C317 C318 H318 119.9 . .
C313 C318 H318 119.9 . .
C212 C211 Au2 173.4(9) . .
C212 C211 Ag2 99.9(8) . .
Au2 C211 Ag2 86.2(4) . .
C211 C212 C213 177.4(11) . .
C218 C213 C214 117.9(12) . .
C218 C213 C212 120.8(10) . .
C214 C213 C212 121.2(11) . .
C217 C218 C213 120.8(12) . .
C217 C218 H218 119.6 . .
C213 C218 H218 119.6 . .
C218 C217 C216 119.6(13) . .
C218 C217 H217 120.2 . .
C216 C217 H217 120.2 . .
C215 C216 C217 119.7(13) . .
C215 C216 H216 120.1 . .
C217 C216 H216 120.1 . .
C216 C215 C214 122.2(13) . .
C216 C215 H215 118.9 . .
C214 C215 H215 118.9 . .
C215 C214 C213 119.6(13) . .
C215 C214 H214 120.2 . .
C213 C214 H214 120.2 . .
C322 C321 Au3 178.0(9) . .
C322 C321 Ag3 92.7(8) . .
Au3 C321 Ag3 87.8(4) . .
C321 C322 C323 177.2(12) . .
C321 C322 Ag3 60.1(7) . .
C323 C322 Ag3 122.7(8) . .
C328 C323 C324 119.5(12) . .
C328 C323 C322 121.1(11) . .
C324 C323 C322 119.4(10) . .
C325 C324 C323 117.9(13) . .
C325 C324 H324 121.1 . .
C323 C324 H324 121.1 . .
C324 C325 C326 121.4(15) . .
C324 C325 H325 119.3 . .
C326 C325 H325 119.3 . .
C327 C326 C325 120.5(15) . .
C327 C326 H326 119.7 . .
C325 C326 H326 119.7 . .
C326 C327 C328 119.1(16) . .
C326 C327 H327 120.4 . .
C328 C327 H327 120.4 . .
C323 C328 C327 121.5(15) . .
C323 C328 H328 119.2 . .
C327 C328 H328 119.2 . .

loop_
_geom_bond_atom_site_label_1
_geom_bond_atom_site_label_2
_geom_bond_distance
_geom_bond_site_symmetry_2
Ag1 P1 2.392(3) .
Ag1 P2 2.392(3) .
Ag1 Au2 2.9945(8) 1_565
Ag1 Au1 2.9996(8) .
P1 C13 1.788(14) .
P1 C12 1.801(11) .
P1 C11 1.852(14) .
Au2 C211 2.002(13) .
Au2 C221 2.007(12) .
Au2 Ag3 2.8535(10) .
Au2 Ag2 2.9676(9) .
Au2 Ag1 2.9945(8) 1_545
P2 C22 1.774(13) .
P2 C21 1.782(13) .
P2 C23 1.793(11) .
Au1 C111 1.988(13) .
Au1 C121 2.000(16) .
Au1 Ag2 2.9397(9) .
Au1 Ag3 3.0390(9) .
Au3 C321 1.988(13) .
Au3 C311 2.005(18) .
Au3 Ag2 3.0014(11) .
Au3 Ag3 3.0038(11) .
Ag2 C211 2.327(11) .
Ag2 C311 2.354(13) .
Ag2 C111 2.389(11) .
Ag3 C321 2.330(11) .
Ag3 C221 2.338(11) .
Ag3 C121 2.375(11) .
Ag3 C322 2.685(11) .
C111 C112 1.220(16) .
C13 H13A 0.9800 .
C13 H13B 0.9800 .
C13 H13C 0.9800 .
C11 H11A 0.9800 .
C11 H11B 0.9800 .
C11 H11C 0.9800 .
C12 H12A 0.9800 .
C12 H12B 0.9800 .
C12 H12C 0.9800 .
C112 C113 1.476(15) .
C113 C118 1.353(17) .
C113 C114 1.385(17) .
C118 C117 1.38(2) .
C118 H118 0.9500 .
C117 C116 1.31(2) .
C117 H117 0.9500 .
C116 C115 1.46(2) .
C116 H116 0.9500 .
C115 C114 1.332(18) .
C115 H115 0.9500 .
C114 H114 0.9500 .
C121 C122 1.250(19) .
C23 H23A 0.9800 .
C23 H23B 0.9800 .
C23 H23C 0.9800 .
C21 H21A 0.9800 .
C21 H21B 0.9800 .
C21 H21C 0.9800 .
C22 H22A 0.9800 .
C22 H22B 0.9800 .
C22 H22C 0.9800 .
C122 C123 1.410(16) .
C123 C128 1.375(17) .
C123 C124 1.390(16) .
C128 C127 1.403(18) .
C128 H128 0.9500 .
C127 C126 1.34(2) .
C127 H127 0.9500 .
C126 C125 1.36(2) .
C126 H126 0.9500 .
C125 C124 1.42(2) .
C125 H125 0.9500 .
C124 H124 0.9500 .
C221 C222 1.209(15) .
C222 C223 1.459(14) .
C223 C228 1.370(17) .
C223 C224 1.385(14) .
C224 C225 1.362(16) .
C224 H224 0.9500 .
C225 C226 1.378(19) .
C225 H225 0.9500 .
C226 C227 1.34(2) .
C226 H226 0.9500 .
C227 C228 1.411(19) .
C227 H227 0.9500 .
C228 H228 0.9500 .
C311 C312 1.20(2) .
C312 C313 1.447(18) .
C313 C314 1.360(17) .
C313 C318 1.411(18) .
C314 C315 1.36(2) .
C314 H314 0.9500 .
C315 C316 1.36(3) .
C315 H315 0.9500 .
C316 C317 1.36(2) .
C316 H316 0.9500 .
C317 C318 1.37(2) .
C317 H317 0.9500 .
C318 H318 0.9500 .
C211 C212 1.227(16) .
C212 C213 1.418(15) .
C213 C218 1.395(16) .
C213 C214 1.409(17) .
C218 C217 1.380(18) .
C218 H218 0.9500 .
C217 C216 1.39(2) .
C217 H217 0.9500 .
C216 C215 1.35(2) .
C216 H216 0.9500 .
C215 C214 1.37(2) .
C215 H215 0.9500 .
C214 H214 0.9500 .
C321 C322 1.230(16) .
C322 C323 1.438(16) .
C323 C328 1.373(17) .
C323 C324 1.403(18) .
C324 C325 1.37(2) .
C324 H324 0.9500 .
C325 C326 1.39(3) .
C325 H325 0.9500 .
C326 C327 1.35(3) .
C326 H326 0.9500 .
C327 C328 1.38(2) .
C327 H327 0.9500 .
C328 H328 0.9500 .

loop_
_geom_torsion_atom_site_label_1
_geom_torsion_atom_site_label_2
_geom_torsion_atom_site_label_3
_geom_torsion_atom_site_label_4
_geom_torsion
_geom_torsion_site_symmetry_1
P2 Ag1 P1 C13 -5(2) .
Au2 Ag1 P1 C13 -127.6(6) 1_565
Au1 Ag1 P1 C13 60.9(6) .
P2 Ag1 P1 C12 116(2) .
Au2 Ag1 P1 C12 -6.8(8) 1_565
Au1 Ag1 P1 C12 -178.4(8) .
P2 Ag1 P1 C11 -123(2) .
Au2 Ag1 P1 C11 114.6(6) 1_565
Au1 Ag1 P1 C11 -56.9(6) .
P1 Ag1 P2 C22 -2(2) .
Au2 Ag1 P2 C22 120.8(6) 1_565
Au1 Ag1 P2 C22 -67.7(6) .
P1 Ag1 P2 C21 117(2) .
Au2 Ag1 P2 C21 -120.0(5) 1_565
Au1 Ag1 P2 C21 51.4(5) .
P1 Ag1 P2 C23 -121(2) .
Au2 Ag1 P2 C23 1.9(6) 1_565
Au1 Ag1 P2 C23 173.3(6) .
P1 Ag1 Au1 C111 -84.6(3) .
P2 Ag1 Au1 C111 92.7(3) .
Au2 Ag1 Au1 C111 170.2(4) 1_565
P1 Ag1 Au1 C121 101.2(4) .
P2 Ag1 Au1 C121 -81.4(4) .
Au2 Ag1 Au1 C121 -4.0(4) 1_565
P1 Ag1 Au1 Ag2 -58.08(9) .
P2 Ag1 Au1 Ag2 119.26(8) .
Au2 Ag1 Au1 Ag2 -163.33(19) 1_565
P1 Ag1 Au1 Ag3 55.26(9) .
P2 Ag1 Au1 Ag3 -127.39(8) .
Au2 Ag1 Au1 Ag3 -50.0(2) 1_565
C111 Au1 Ag2 C211 -114.7(5) .
C121 Au1 Ag2 C211 58.6(6) .
Ag1 Au1 Ag2 C211 -147.4(4) .
Ag3 Au1 Ag2 C211 72.9(4) .
C111 Au1 Ag2 C311 97.6(6) .
C121 Au1 Ag2 C311 -89.2(6) .
Ag1 Au1 Ag2 C311 64.9(4) .
Ag3 Au1 Ag2 C311 -74.9(4) .
C121 Au1 Ag2 C111 173.3(6) .
Ag1 Au1 Ag2 C111 -32.7(4) .
Ag3 Au1 Ag2 C111 -172.5(4) .
C111 Au1 Ag2 Au2 -149.1(4) .
C121 Au1 Ag2 Au2 24.2(5) .
Ag1 Au1 Ag2 Au2 178.22(3) .
Ag3 Au1 Ag2 Au2 38.44(2) .
C111 Au1 Ag2 Au3 124.8(4) .
C121 Au1 Ag2 Au3 -61.9(5) .
Ag1 Au1 Ag2 Au3 92.14(3) .
Ag3 Au1 Ag2 Au3 -47.63(2) .
C221 Au2 Ag2 C211 174.5(7) .
Ag3 Au2 Ag2 C211 -169.2(5) .
Ag1 Au2 Ag2 C211 46.9(5) 1_545
C211 Au2 Ag2 C311 -119.8(6) .
C221 Au2 Ag2 C311 54.6(6) .
Ag3 Au2 Ag2 C311 71.0(4) .
Ag1 Au2 Ag2 C311 -72.9(4) 1_545
C211 Au2 Ag2 C111 104.4(6) .
C221 Au2 Ag2 C111 -81.1(6) .
Ag3 Au2 Ag2 C111 -64.8(3) .
Ag1 Au2 Ag2 C111 151.3(3) 1_545
C211 Au2 Ag2 Au1 128.1(5) .
C221 Au2 Ag2 Au1 -57.4(4) .
Ag3 Au2 Ag2 Au1 -41.06(3) .
Ag1 Au2 Ag2 Au1 174.99(3) 1_545
C211 Au2 Ag2 Au3 -151.5(5) .
C221 Au2 Ag2 Au3 22.9(4) .
Ag3 Au2 Ag2 Au3 39.27(2) .
Ag1 Au2 Ag2 Au3 -104.68(3) 1_545
C321 Au3 Ag2 C211 -70.3(5) .
C311 Au3 Ag2 C211 111.4(6) .
Ag3 Au3 Ag2 C211 -59.6(4) .
C321 Au3 Ag2 C311 178.2(6) .
Ag3 Au3 Ag2 C311 -171.0(5) .
C321 Au3 Ag2 C111 72.5(5) .
C311 Au3 Ag2 C111 -105.8(5) .
Ag3 Au3 Ag2 C111 83.2(3) .
C321 Au3 Ag2 Au1 37.7(4) .
C311 Au3 Ag2 Au1 -140.5(5) .
Ag3 Au3 Ag2 Au1 48.46(2) .
C321 Au3 Ag2 Au2 -48.1(4) .
C311 Au3 Ag2 Au2 133.6(5) .
Ag3 Au3 Ag2 Au2 -37.38(2) .
C211 Au2 Ag3 C321 -72.3(6) .
C221 Au2 Ag3 C321 104.3(5) .
Ag2 Au2 Ag3 C321 -61.0(3) .
Ag1 Au2 Ag3 C321 80.2(3) 1_545
C211 Au2 Ag3 C221 -176.6(6) .
Ag2 Au2 Ag3 C221 -165.3(4) .
Ag1 Au2 Ag3 C221 -24.1(4) 1_545
C211 Au2 Ag3 C121 62.6(6) .
C221 Au2 Ag3 C121 -120.8(5) .
Ag2 Au2 Ag3 C121 73.9(4) .
Ag1 Au2 Ag3 C121 -144.9(4) 1_545
C211 Au2 Ag3 C322 -96.9(6) .
C221 Au2 Ag3 C322 79.7(6) .
Ag2 Au2 Ag3 C322 -85.6(4) .
Ag1 Au2 Ag3 C322 55.5(4) 1_545
C211 Au2 Ag3 Au3 -50.4(5) .
C221 Au2 Ag3 Au3 126.2(4) .
Ag2 Au2 Ag3 Au3 -39.13(2) .
Ag1 Au2 Ag3 Au3 102.04(4) 1_545
C211 Au2 Ag3 Au1 28.1(5) .
C221 Au2 Ag3 Au1 -155.3(4) .
Ag2 Au2 Ag3 Au1 39.43(2) .
Ag1 Au2 Ag3 Au1 -179.39(3) 1_545
C311 Au3 Ag3 C321 -178.1(6) .
Ag2 Au3 Ag3 C321 -169.1(4) .
C321 Au3 Ag3 C221 -114.6(5) .
C311 Au3 Ag3 C221 67.3(6) .
Ag2 Au3 Ag3 C221 76.4(3) .
C321 Au3 Ag3 C121 99.2(5) .
C311 Au3 Ag3 C121 -78.9(6) .
Ag2 Au3 Ag3 C121 -69.9(3) .
C321 Au3 Ag3 C322 1.0(5) .
C311 Au3 Ag3 C322 -177.1(5) .
Ag2 Au3 Ag3 C322 -168.1(2) .
C321 Au3 Ag3 Au2 -151.9(4) .
C311 Au3 Ag3 Au2 30.0(5) .
Ag2 Au3 Ag3 Au2 39.05(2) .
C321 Au3 Ag3 Au1 122.3(4) .
C311 Au3 Ag3 Au1 -55.8(5) .
Ag2 Au3 Ag3 Au1 -46.72(2) .
C111 Au1 Ag3 C321 74.5(5) .
C121 Au1 Ag3 C321 -111.7(5) .
Ag2 Au1 Ag3 C321 82.7(3) .
Ag1 Au1 Ag3 C321 -47.7(3) .
C111 Au1 Ag3 C221 -69.2(6) .
C121 Au1 Ag3 C221 104.6(5) .
Ag2 Au1 Ag3 C221 -61.1(3) .
Ag1 Au1 Ag3 C221 168.6(3) .
C111 Au1 Ag3 C121 -173.8(7) .
Ag2 Au1 Ag3 C121 -165.6(5) .
Ag1 Au1 Ag3 C121 64.0(5) .
C111 Au1 Ag3 C322 100.0(5) .
C121 Au1 Ag3 C322 -86.2(5) .
Ag2 Au1 Ag3 C322 108.2(3) .
Ag1 Au1 Ag3 C322 -22.2(3) .
C111 Au1 Ag3 Au2 -48.4(4) .
C121 Au1 Ag3 Au2 125.3(5) .
Ag2 Au1 Ag3 Au2 -40.27(2) .
Ag1 Au1 Ag3 Au2 -170.63(3) .
C111 Au1 Ag3 Au3 39.8(4) .
C121 Au1 Ag3 Au3 -146.5(5) .
Ag2 Au1 Ag3 Au3 47.92(2) .
Ag1 Au1 Ag3 Au3 -82.44(4) .
C121 Au1 C111 C112 26(16) .
Ag2 Au1 C111 C112 138(14) .
Ag1 Au1 C111 C112 -69(13) .
Ag3 Au1 C111 C112 148(13) .
C121 Au1 C111 Ag2 -112(5) .
Ag1 Au1 C111 Ag2 153.3(3) .
Ag3 Au1 C111 Ag2 9.9(5) .
C211 Ag2 C111 C112 -90.8(9) .
C311 Ag2 C111 C112 82.7(9) .
Au1 Ag2 C111 C112 -177.2(10) .
Au2 Ag2 C111 C112 -140.6(7) .
Au3 Ag2 C111 C112 126.2(8) .
C211 Ag2 C111 Au1 86.4(6) .
C311 Ag2 C111 Au1 -100.1(6) .
Au2 Ag2 C111 Au1 36.6(4) .
Au3 Ag2 C111 Au1 -56.6(3) .
Au1 C111 C112 C113 65(26) .
Ag2 C111 C112 C113 -157(18) .
C111 C112 C113 C118 93(18) .
C111 C112 C113 C114 -91(18) .
C114 C113 C118 C117 1(2) .
C112 C113 C118 C117 176.4(13) .
C113 C118 C117 C116 2(3) .
C118 C117 C116 C115 -2(2) .
C117 C116 C115 C114 0(2) .
C116 C115 C114 C113 3(2) .
C118 C113 C114 C115 -3.5(19) .
C112 C113 C114 C115 -179.1(11) .
C111 Au1 C121 C122 27(8) .
Ag2 Au1 C121 C122 -81(4) .
Ag1 Au1 C121 C122 120(4) .
Ag3 Au1 C121 C122 -99(4) .
C111 Au1 C121 Ag3 126(4) .
Ag2 Au1 C121 Ag3 18.0(6) .
Ag1 Au1 C121 Ag3 -140.6(2) .
C321 Ag3 C121 C122 -111.3(8) .
C221 Ag3 C121 C122 62.2(10) .
C322 Ag3 C121 C122 -83.6(8) .
Au2 Ag3 C121 C122 108.7(8) .
Au3 Ag3 C121 C122 -156.4(7) .
Au1 Ag3 C121 C122 167.7(11) .
C321 Ag3 C121 Au1 81.0(5) .
C221 Ag3 C121 Au1 -105.5(5) .
C322 Ag3 C121 Au1 108.7(4) .
Au2 Ag3 C121 Au1 -59.0(4) .
Au3 Ag3 C121 Au1 35.9(4) .
Au1 C121 C122 C123 -47(15) .
Ag3 C121 C122 C123 -146(13) .
C121 C122 C123 C128 123(13) .
C121 C122 C123 C124 -54(13) .
C124 C123 C128 C127 -0.4(19) .
C122 C123 C128 C127 -177.0(12) .
C123 C128 C127 C126 -2(2) .
C128 C127 C126 C125 2(2) .
C127 C126 C125 C124 -1(3) .
C128 C123 C124 C125 2(2) .
C122 C123 C124 C125 178.5(14) .
C126 C125 C124 C123 -1(3) .
C211 Au2 C221 C222 -9(6) .
Ag3 Au2 C221 C222 -164(3) .
Ag2 Au2 C221 C222 -144(3) .
Ag1 Au2 C221 C222 -1(3) 1_545
C211 Au2 C221 Ag3 156(4) .
Ag2 Au2 C221 Ag3 20.1(5) .
Ag1 Au2 C221 Ag3 163.0(3) 1_545
C321 Ag3 C221 C222 68.5(10) .
C121 Ag3 C221 C222 -104.5(10) .
C322 Ag3 C221 C222 36.5(10) .
Au2 Ag3 C221 C222 174.5(11) .
Au3 Ag3 C221 C222 114.0(9) .
Au1 Ag3 C221 C222 -155.0(8) .
C321 Ag3 C221 Au2 -106.0(5) .
C121 Ag3 C221 Au2 81.1(6) .
C322 Ag3 C221 Au2 -138.0(3) .
Au3 Ag3 C221 Au2 -60.5(3) .
Au1 Ag3 C221 Au2 30.5(4) .
Au2 C221 C222 C223 -4(11) .
Ag3 C221 C222 C223 -166(8) .
C221 C222 C223 C228 -174(8) .
C221 C222 C223 C224 7(9) .
C228 C223 C224 C225 1.2(16) .
C222 C223 C224 C225 179.6(10) .
C223 C224 C225 C226 -0.6(17) .
C224 C225 C226 C227 1.9(18) .
C225 C226 C227 C228 -3.5(18) .
C224 C223 C228 C227 -2.9(17) .
C222 C223 C228 C227 178.8(11) .
C226 C227 C228 C223 4.0(18) .
C321 Au3 C311 C312 115(42) .
Ag2 Au3 C311 C312 -176(100) .
Ag3 Au3 C311 C312 -165(43) .
C321 Au3 C311 Ag2 -69(21) .
Ag3 Au3 C311 Ag2 11.3(6) .
C211 Ag2 C311 C312 81.1(11) .
C111 Ag2 C311 C312 -91.9(9) .
Au1 Ag2 C311 C312 -137.6(8) .
Au2 Ag2 C311 C312 128.1(8) .
Au3 Ag2 C311 C312 179.9(11) .
C211 Ag2 C311 Au3 -98.8(6) .
C111 Ag2 C311 Au3 88.2(5) .
Au1 Ag2 C311 Au3 42.5(5) .
Au2 Ag2 C311 Au3 -51.8(4) .
Au3 C311 C312 C313 -38(59) .
Ag2 C311 C312 C313 146(21) .
C311 C312 C313 C314 7(22) .
C311 C312 C313 C318 -176(21) .
C318 C313 C314 C315 2(2) .
C312 C313 C314 C315 178.3(12) .
C313 C314 C315 C316 1(2) .
C314 C315 C316 C317 -2(3) .
C315 C316 C317 C318 -1(3) .
C316 C317 C318 C313 4(3) .
C314 C313 C318 C317 -4(2) .
C312 C313 C318 C317 179.0(15) .
C221 Au2 C211 C212 19(13) .
Ag3 Au2 C211 C212 172(9) .
Ag2 Au2 C211 C212 158(10) .
Ag1 Au2 C211 C212 11(9) 1_545
C221 Au2 C211 Ag2 -139(4) .
Ag3 Au2 C211 Ag2 14.3(6) .
Ag1 Au2 C211 Ag2 -146.6(3) 1_545
C311 Ag2 C211 C212 -92.5(11) .
C111 Ag2 C211 C212 79.9(10) .
Au1 Ag2 C211 C212 125.7(8) .
Au2 Ag2 C211 C212 -177.5(11) .
Au3 Ag2 C211 C212 -143.5(7) .
C311 Ag2 C211 Au2 85.0(7) .
C111 Ag2 C211 Au2 -102.6(5) .
Au1 Ag2 C211 Au2 -56.8(4) .
Au3 Ag2 C211 Au2 34.0(5) .
Au2 C211 C212 C213 -158(21) .
Ag2 C211 C212 C213 0(28) .
C211 C212 C213 C218 -51(28) .
C211 C212 C213 C214 131(27) .
C214 C213 C218 C217 -4.0(18) .
C212 C213 C218 C217 177.9(11) .
C213 C218 C217 C216 1(2) .
C218 C217 C216 C215 2(2) .
C217 C216 C215 C214 -2(2) .
C216 C215 C214 C213 -1(2) .
C218 C213 C214 C215 4(2) .
C212 C213 C214 C215 -178.4(13) .
C311 Au3 C321 C322 -21(43) .
Ag2 Au3 C321 C322 -89(28) .
Ag3 Au3 C321 C322 -103(28) .
C311 Au3 C321 Ag3 81(21) .
Ag2 Au3 C321 Ag3 13.6(5) .
C221 Ag3 C321 C322 -94.7(8) .
C121 Ag3 C321 C322 79.0(8) .
Au2 Ag3 C321 C322 -147.7(6) .
Au3 Ag3 C321 C322 178.0(9) .
Au1 Ag3 C321 C322 120.5(7) .
C221 Ag3 C321 Au3 87.3(5) .
C121 Ag3 C321 Au3 -99.0(5) .
C322 Ag3 C321 Au3 -178.0(9) .
Au2 Ag3 C321 Au3 34.2(4) .
Au1 Ag3 C321 Au3 -57.6(3) .
Au3 C321 C322 C323 -79(40) .
Ag3 C321 C322 C323 178(100) .
Au3 C321 C322 Ag3 102(28) .
C221 Ag3 C322 C321 102.4(8) .
C121 Ag3 C322 C321 -110.2(8) .
Au2 Ag3 C322 C321 49.7(9) .
Au3 Ag3 C322 C321 -1.4(7) .
Au1 Ag3 C322 C321 -67.3(7) .
C321 Ag3 C322 C323 -179.9(13) .
C221 Ag3 C322 C323 -77.5(9) .
C121 Ag3 C322 C323 69.9(9) .
Au2 Ag3 C322 C323 -130.2(7) .
Au3 Ag3 C322 C323 178.7(9) .
Au1 Ag3 C322 C323 112.8(8) .
C321 C322 C323 C328 11(24) .
Ag3 C322 C323 C328 -171.3(8) .
C321 C322 C323 C324 -170(23) .
Ag3 C322 C323 C324 7.7(14) .
C328 C323 C324 C325 -1.6(17) .
C322 C323 C324 C325 179.4(11) .
C323 C324 C325 C326 2(2) .
C324 C325 C326 C327 -2(2) .
C325 C326 C327 C328 1(2) .
C324 C323 C328 C327 0.4(17) .
C322 C323 C328 C327 179.4(11) .
C326 C327 C328 C323 0(2) .
